data_4084563
loop_
_publ_author_name
'Li, Lei'
'Liu, Bo'
'Liu, Dongtao'
'Wu, Chunji'
'Li, Shihui'
'Liu, Bo'
'Cui, Dongmei'

_publ_section_title
;
 Copolymerization of \e-Caprolactone andl-Lactide Catalyzed by
 Multinuclear Aluminum Complexes: An Immortal Approach
;
_journal_issue 22
_journal_name_full Organometallics
_journal_page_first 6474
_journal_paper_doi 10.1021/om5008264
_journal_volume 33
_journal_year 2014
_chemical_formula_sum 'C103 H138 Al4 N4 O4'
_chemical_formula_weight 1604.09
_chemical_name_systematic
; 
 ? 
;
_space_group_IT_number 2
_symmetry_space_group_name_Hall '-P 1'
_symmetry_space_group_name_H-M 'P -1'
_atom_sites_solution_hydrogens geom
_atom_sites_solution_primary direct
_atom_sites_solution_secondary difmap
_audit_creation_method SHELXL-97
_cell_angle_alpha 89.936(2)
_cell_angle_beta 66.444(2)
_cell_angle_gamma 67.246(2)
_cell_formula_units_Z 2
_cell_length_a 16.5145(15)
_cell_length_b 18.6726(18)
_cell_length_c 19.0718(17)
_cell_measurement_temperature 198(2)
_cell_volume 4888.9(8)
_computing_structure_refinement 'SHELXL-97 (Sheldrick, 1997)'
_computing_structure_solution 'SHELXS-97 (Sheldrick, 1990)'
_diffrn_ambient_temperature 198(2)
_diffrn_measured_fraction_theta_full 0.983
_diffrn_measured_fraction_theta_max 0.983
_diffrn_radiation_monochromator graphite
_diffrn_radiation_source 'fine-focus sealed tube'
_diffrn_radiation_type MoK\a
_diffrn_radiation_wavelength 0.71073
_diffrn_reflns_av_R_equivalents 0.0587
_diffrn_reflns_av_sigmaI/netI 0.1570
_diffrn_reflns_limit_h_max 18
_diffrn_reflns_limit_h_min -19
_diffrn_reflns_limit_k_max 22
_diffrn_reflns_limit_k_min -17
_diffrn_reflns_limit_l_max 22
_diffrn_reflns_limit_l_min -21
_diffrn_reflns_number 24959
_diffrn_reflns_theta_full 25.06
_diffrn_reflns_theta_max 25.06
_diffrn_reflns_theta_min 1.44
_exptl_absorpt_coefficient_mu 0.098
_exptl_absorpt_correction_T_max 0.9941
_exptl_absorpt_correction_T_min 0.9874
_exptl_crystal_density_diffrn 1.090
_exptl_crystal_density_method 'not measured'
_exptl_crystal_F_000 1736
_exptl_crystal_size_max 0.13
_exptl_crystal_size_mid 0.09
_exptl_crystal_size_min 0.06
_refine_diff_density_max 1.101
_refine_diff_density_min -0.506
_refine_diff_density_rms 0.083
_refine_ls_extinction_method none
_refine_ls_goodness_of_fit_ref 1.017
_refine_ls_hydrogen_treatment mixed
_refine_ls_matrix_type full
_refine_ls_number_parameters 897
_refine_ls_number_reflns 17045
_refine_ls_number_restraints 1
_refine_ls_restrained_S_all 1.018
_refine_ls_R_factor_all 0.2116
_refine_ls_R_factor_gt 0.1164
_refine_ls_shift/su_max 0.212
_refine_ls_shift/su_mean 0.002
_refine_ls_structure_factor_coef Fsqd
_refine_ls_weighting_details 'calc w=1/[\s^2^(Fo^2^)+(0.1465P)^2^+8.2130P] where P=(Fo^2^+2Fc^2^)/3'
_refine_ls_weighting_scheme calc
_refine_ls_wR_factor_gt 0.2753
_refine_ls_wR_factor_ref 0.3415
_reflns_number_gt 8111
_reflns_number_total 17045
_reflns_threshold_expression >2sigma(I)
_cod_data_source_file om5008264_si_002.cif
_cod_data_source_block 2
_cod_depositor_comments 'Adding full bibliography for 4084562--4084564.cif.'
_cod_database_code 4084563

loop_
_symmetry_equiv_pos_as_xyz
'x, y, z'
'-x, -y, -z'

loop_
_atom_site_label
_atom_site_type_symbol
_atom_site_fract_x
_atom_site_fract_y
_atom_site_fract_z
_atom_site_U_iso_or_equiv
_atom_site_adp_type
_atom_site_occupancy
_atom_site_symmetry_multiplicity
_atom_site_calc_flag
_atom_site_refinement_flags
_atom_site_disorder_assembly
_atom_site_disorder_group
Al1 Al 0.78445(14) 0.07445(12) 0.25409(11) 0.0336(5) Uani 1 1 d . . .
Al2 Al 0.59933(14) 0.16329(12) 0.37258(11) 0.0299(5) Uani 1 1 d . . .
Al3 Al 0.32469(14) 0.40479(11) 0.34154(10) 0.0277(5) Uani 1 1 d . . .
Al4 Al 0.24608(14) 0.56180(11) 0.41223(10) 0.0292(5) Uani 1 1 d . . .
N1 N 0.6581(4) 0.1439(3) 0.2592(3) 0.0292(12) Uani 1 1 d . . .
N2 N 0.6155(4) 0.2434(3) 0.4128(3) 0.0284(12) Uani 1 1 d . . .
N3 N 0.4258(4) 0.3979(3) 0.2498(3) 0.0302(12) Uani 1 1 d . . .
N4 N 0.3200(3) 0.4601(3) 0.4312(3) 0.0230(11) Uani 1 1 d . . .
O1 O 0.8094(3) -0.0130(3) 0.2004(2) 0.0400(12) Uani 1 1 d . . .
O2 O 0.7156(3) 0.0804(2) 0.3591(2) 0.0310(10) Uani 1 1 d . . .
O3 O 0.2343(3) 0.5032(2) 0.3422(2) 0.0292(10) Uani 1 1 d . . .
O4 O 0.1395(3) 0.5976(3) 0.4975(2) 0.0334(11) Uani 1 1 d . . .
C1 C 0.8936(5) 0.1011(5) 0.2336(4) 0.051(2) Uani 1 1 d . . .
H1A H 0.9239 0.0785 0.2680 0.077 Uiso 1 1 calc R . .
H1B H 0.8702 0.1586 0.2431 0.077 Uiso 1 1 calc R . .
H1C H 0.9415 0.0795 0.1793 0.077 Uiso 1 1 calc R . .
C2 C 0.4840(5) 0.1456(4) 0.4248(4) 0.0433(18) Uani 1 1 d . . .
H2A H 0.4925 0.1110 0.4624 0.065 Uiso 1 1 calc R . .
H2B H 0.4729 0.1206 0.3865 0.065 Uiso 1 1 calc R . .
H2C H 0.4280 0.1962 0.4521 0.065 Uiso 1 1 calc R . .
C3 C 0.7920(5) -0.0091(4) 0.1351(4) 0.0355(16) Uani 1 1 d . . .
C4 C 0.8610(5) -0.0607(4) 0.0642(4) 0.0406(17) Uani 1 1 d . . .
C5 C 0.8360(5) -0.0484(4) 0.0015(4) 0.0433(18) Uani 1 1 d . . .
H5 H 0.8816 -0.0819 -0.0473 0.052 Uiso 1 1 calc R . .
C6 C 0.7495(5) 0.0093(4) 0.0059(4) 0.0405(18) Uani 1 1 d . . .
C7 C 0.6820(5) 0.0561(4) 0.0782(4) 0.0376(17) Uani 1 1 d . . .
H7 H 0.6212 0.0954 0.0836 0.045 Uiso 1 1 calc R . .
C8 C 0.7021(5) 0.0463(4) 0.1428(4) 0.0355(16) Uani 1 1 d . . .
C9 C 0.6276(4) 0.0920(4) 0.2231(4) 0.0321(15) Uani 1 1 d . . .
H9A H 0.6145 0.0543 0.2576 0.038 Uiso 1 1 calc R . .
H9B H 0.5660 0.1258 0.2204 0.038 Uiso 1 1 calc R . .
C10 C 0.9562(5) -0.1265(4) 0.0567(4) 0.049(2) Uani 1 1 d . . .
C11 C 0.9319(7) -0.1824(5) 0.1131(5) 0.073(3) Uani 1 1 d . . .
H11A H 0.8950 -0.1529 0.1667 0.110 Uiso 1 1 calc R . .
H11B H 0.9925 -0.2257 0.1080 0.110 Uiso 1 1 calc R . .
H11C H 0.8929 -0.2039 0.1006 0.110 Uiso 1 1 calc R . .
C12 C 1.0181(6) -0.0925(5) 0.0745(5) 0.071(3) Uani 1 1 d . . .
H12A H 1.0325 -0.0570 0.0384 0.107 Uiso 1 1 calc R . .
H12B H 1.0792 -0.1357 0.0686 0.107 Uiso 1 1 calc R . .
H12C H 0.9823 -0.0631 0.1280 0.107 Uiso 1 1 calc R . .
C13 C 1.0172(6) -0.1765(6) -0.0251(5) 0.079(3) Uani 1 1 d . . .
H13A H 0.9787 -0.1982 -0.0383 0.118 Uiso 1 1 calc R . .
H13B H 1.0757 -0.2199 -0.0267 0.118 Uiso 1 1 calc R . .
H13C H 1.0363 -0.1435 -0.0626 0.118 Uiso 1 1 calc R . .
C14 C 0.7318(6) 0.0184(5) -0.0677(4) 0.051(2) Uani 1 1 d . . .
C15 C 0.6322(7) 0.0756(7) -0.0523(5) 0.096(4) Uani 1 1 d . . .
H15A H 0.6267 0.0808 -0.1015 0.144 Uiso 1 1 calc R . .
H15B H 0.6189 0.1270 -0.0268 0.144 Uiso 1 1 calc R . .
H15C H 0.5849 0.0567 -0.0184 0.144 Uiso 1 1 calc R . .
C16 C 0.8047(8) 0.0469(8) -0.1252(6) 0.102(4) Uani 1 1 d . . .
H16A H 0.7985 0.0485 -0.1742 0.153 Uiso 1 1 calc R . .
H16B H 0.8712 0.0104 -0.1350 0.153 Uiso 1 1 calc R . .
H16C H 0.7909 0.0999 -0.1029 0.153 Uiso 1 1 calc R . .
C17 C 0.7535(9) -0.0615(6) -0.1087(6) 0.107(4) Uani 1 1 d . . .
H17A H 0.7125 -0.0843 -0.0729 0.161 Uiso 1 1 calc R . .
H17B H 0.8222 -0.0970 -0.1253 0.161 Uiso 1 1 calc R . .
H17C H 0.7396 -0.0543 -0.1543 0.161 Uiso 1 1 calc R . .
C18 C 0.6414(5) 0.2171(4) 0.2279(3) 0.0292(15) Uani 1 1 d . . .
C19 C 0.7169(5) 0.2336(4) 0.1780(4) 0.0397(17) Uani 1 1 d . . .
H19 H 0.7826 0.1960 0.1605 0.048 Uiso 1 1 calc R . .
C20 C 0.6951(5) 0.3061(5) 0.1537(4) 0.050(2) Uani 1 1 d . . .
H20 H 0.7472 0.3175 0.1196 0.060 Uiso 1 1 calc R . .
C21 C 0.6018(5) 0.3615(5) 0.1770(4) 0.0412(18) Uani 1 1 d . . .
H21 H 0.5900 0.4112 0.1608 0.049 Uiso 1 1 calc R . .
C22 C 0.5232(4) 0.3450(4) 0.2250(3) 0.0261(14) Uani 1 1 d . . .
C23 C 0.5449(5) 0.2729(4) 0.2496(3) 0.0308(15) Uani 1 1 d . . .
H23 H 0.4929 0.2606 0.2822 0.037 Uiso 1 1 calc R . .
C24 C 0.4082(5) 0.4640(4) 0.2068(4) 0.0363(16) Uani 1 1 d . . .
H24A H 0.4597 0.4466 0.1527 0.044 Uiso 1 1 calc R . .
H24B H 0.4126 0.5082 0.2314 0.044 Uiso 1 1 calc R . .
C25 C 0.3094(5) 0.4934(4) 0.2055(4) 0.0340(16) Uani 1 1 d . . .
C26 C 0.2240(5) 0.5151(4) 0.2717(3) 0.0295(15) Uani 1 1 d . . .
C27 C 0.1319(5) 0.5446(4) 0.2718(4) 0.0327(16) Uani 1 1 d . . .
C28 C 0.1326(5) 0.5472(4) 0.1978(4) 0.0395(17) Uani 1 1 d . . .
H28 H 0.0721 0.5645 0.1947 0.047 Uiso 1 1 calc R . .
C29 C 0.2177(5) 0.5254(4) 0.1284(4) 0.0416(18) Uani 1 1 d . A .
C30 C 0.3050(5) 0.4988(4) 0.1334(4) 0.0398(18) Uani 1 1 d . . .
H30 H 0.3636 0.4837 0.0871 0.048 Uiso 1 1 calc R . .
C31 C 0.2114(7) 0.5299(6) 0.0495(5) 0.0617(16) Uani 1 1 d . . .
C35 C 0.0356(5) 0.5740(5) 0.3442(4) 0.0418(18) Uani 1 1 d . . .
C36 C 0.0319(6) 0.5130(6) 0.3979(5) 0.065(3) Uani 1 1 d . . .
H36A H 0.0457 0.4633 0.3688 0.098 Uiso 1 1 calc R . .
H36B H -0.0331 0.5329 0.4416 0.098 Uiso 1 1 calc R . .
H36C H 0.0807 0.5040 0.4178 0.098 Uiso 1 1 calc R . .
C37 C -0.0521(5) 0.5937(6) 0.3254(5) 0.063(2) Uani 1 1 d . . .
H37A H -0.0535 0.6329 0.2912 0.094 Uiso 1 1 calc R . .
H37B H -0.1124 0.6151 0.3737 0.094 Uiso 1 1 calc R . .
H37C H -0.0464 0.5456 0.2993 0.094 Uiso 1 1 calc R . .
C38 C 0.0201(6) 0.6499(5) 0.3870(4) 0.061(2) Uani 1 1 d . . .
H38A H 0.0737 0.6397 0.4015 0.091 Uiso 1 1 calc R . .
H38B H -0.0417 0.6695 0.4341 0.091 Uiso 1 1 calc R . .
H38C H 0.0183 0.6895 0.3533 0.091 Uiso 1 1 calc R . .
C39 C 0.2812(5) 0.3215(4) 0.3651(4) 0.0398(17) Uani 1 1 d . . .
H39A H 0.3045 0.2859 0.3168 0.060 Uiso 1 1 calc R . .
H39B H 0.2098 0.3447 0.3910 0.060 Uiso 1 1 calc R . .
H39C H 0.3071 0.2919 0.3995 0.060 Uiso 1 1 calc R . .
C40 C 0.2948(5) 0.6385(4) 0.3696(4) 0.0444(18) Uani 1 1 d . . .
H40A H 0.2483 0.6778 0.3541 0.067 Uiso 1 1 calc R . .
H40B H 0.3576 0.6118 0.3240 0.067 Uiso 1 1 calc R . .
H40C H 0.3032 0.6648 0.4089 0.067 Uiso 1 1 calc R . .
C41 C 0.2520(4) 0.4493(4) 0.5084(3) 0.0288(15) Uani 1 1 d . . .
H41A H 0.1997 0.4413 0.5011 0.035 Uiso 1 1 calc R . .
H41B H 0.2892 0.4007 0.5229 0.035 Uiso 1 1 calc R . .
C42 C 0.2055(4) 0.5175(4) 0.5749(3) 0.0279(14) Uani 1 1 d . . .
C43 C 0.2125(5) 0.5066(4) 0.6446(3) 0.0326(15) Uani 1 1 d . . .
H43 H 0.2536 0.4564 0.6492 0.039 Uiso 1 1 calc R . .
C44 C 0.1595(5) 0.5689(4) 0.7080(4) 0.0358(16) Uani 1 1 d . . .
C45 C 0.0981(5) 0.6396(4) 0.6997(4) 0.0377(17) Uani 1 1 d . . .
H45 H 0.0604 0.6812 0.7436 0.045 Uiso 1 1 calc R . .
C46 C 0.0871(4) 0.6548(4) 0.6311(4) 0.0321(15) Uani 1 1 d . . .
C47 C 0.1445(4) 0.5906(4) 0.5678(3) 0.0285(15) Uani 1 1 d . . .
C48 C 0.0149(5) 0.7336(4) 0.6266(4) 0.0355(16) Uani 1 1 d . . .
C49 C 0.0668(5) 0.7705(4) 0.5625(4) 0.0477(19) Uani 1 1 d . . .
H49A H 0.1149 0.7802 0.5738 0.072 Uiso 1 1 calc R . .
H49B H 0.0190 0.8206 0.5598 0.072 Uiso 1 1 calc R . .
H49C H 0.0997 0.7344 0.5125 0.072 Uiso 1 1 calc R . .
C50 C -0.0632(5) 0.7205(4) 0.6109(4) 0.0469(19) Uani 1 1 d . . .
H50A H -0.1075 0.7705 0.6047 0.070 Uiso 1 1 calc R . .
H50B H -0.1001 0.7012 0.6546 0.070 Uiso 1 1 calc R . .
H50C H -0.0317 0.6814 0.5631 0.070 Uiso 1 1 calc R . .
C51 C 0.1650(6) 0.5552(5) 0.7863(4) 0.0464(19) Uani 1 1 d . . .
C52 C 0.2707(6) 0.5174(5) 0.7741(5) 0.061(2) Uani 1 1 d . . .
H52A H 0.3010 0.5537 0.7547 0.092 Uiso 1 1 calc R . .
H52B H 0.3061 0.4681 0.7362 0.092 Uiso 1 1 calc R . .
H52C H 0.2730 0.5062 0.8237 0.092 Uiso 1 1 calc R . .
C53 C 0.1136(7) 0.6321(5) 0.8440(4) 0.072(3) Uani 1 1 d . . .
H53A H 0.1400 0.6696 0.8205 0.108 Uiso 1 1 calc R . .
H53B H 0.1238 0.6220 0.8909 0.108 Uiso 1 1 calc R . .
H53C H 0.0436 0.6545 0.8579 0.108 Uiso 1 1 calc R . .
C54 C 0.1192(7) 0.4995(6) 0.8192(4) 0.070(3) Uani 1 1 d . . .
H54A H 0.1225 0.4900 0.8687 0.106 Uiso 1 1 calc R . .
H54B H 0.1544 0.4493 0.7825 0.106 Uiso 1 1 calc R . .
H54C H 0.0509 0.5229 0.8277 0.106 Uiso 1 1 calc R . .
C55 C 0.4199(4) 0.4335(4) 0.4243(3) 0.0280(15) Uani 1 1 d . . .
C56 C 0.4626(5) 0.4852(4) 0.4155(4) 0.0331(16) Uani 1 1 d . . .
H56 H 0.4280 0.5394 0.4158 0.040 Uiso 1 1 calc R . .
C57 C 0.5587(5) 0.4552(4) 0.4062(4) 0.0374(17) Uani 1 1 d . . .
H57 H 0.5892 0.4901 0.4008 0.045 Uiso 1 1 calc R . .
C58 C 0.6103(5) 0.3768(4) 0.4045(4) 0.0321(15) Uani 1 1 d . . .
H58 H 0.6761 0.3584 0.3968 0.039 Uiso 1 1 calc R . .
C59 C 0.5676(4) 0.3238(4) 0.4141(3) 0.0252(14) Uani 1 1 d . . .
C60 C 0.4711(4) 0.3551(4) 0.4239(3) 0.0265(14) Uani 1 1 d . . .
H60 H 0.4396 0.3208 0.4305 0.032 Uiso 1 1 calc R . .
C61 C 0.7037(5) 0.2203(4) 0.4265(4) 0.0316(15) Uani 1 1 d . . .
H61A H 0.6933 0.2634 0.4638 0.038 Uiso 1 1 calc R . .
H61B H 0.7591 0.2149 0.3769 0.038 Uiso 1 1 calc R . .
C62 C 0.7313(4) 0.1446(4) 0.4574(4) 0.0310(15) Uani 1 1 d . . .
C63 C 0.7518(5) 0.1435(4) 0.5211(4) 0.0351(16) Uani 1 1 d . . .
H63 H 0.7426 0.1915 0.5467 0.042 Uiso 1 1 calc R . .
C64 C 0.7854(5) 0.0740(4) 0.5491(4) 0.0364(16) Uani 1 1 d . . .
C65 C 0.7960(5) 0.0045(4) 0.5111(4) 0.0368(16) Uani 1 1 d . . .
H65 H 0.8190 -0.0432 0.5293 0.044 Uiso 1 1 calc R . .
C66 C 0.7740(5) 0.0019(4) 0.4468(4) 0.0344(16) Uani 1 1 d . . .
C67 C 0.7423(4) 0.0739(4) 0.4216(4) 0.0306(15) Uani 1 1 d . . .
C68 C 0.7901(6) -0.0767(4) 0.4069(4) 0.0458(19) Uani 1 1 d . . .
C69 C 0.7023(6) -0.0702(5) 0.3913(5) 0.060(2) Uani 1 1 d . . .
H69A H 0.6425 -0.0480 0.4399 0.091 Uiso 1 1 calc R . .
H69B H 0.7129 -0.1228 0.3709 0.091 Uiso 1 1 calc R . .
H69C H 0.6962 -0.0357 0.3532 0.091 Uiso 1 1 calc R . .
C70 C 0.8822(6) -0.1053(5) 0.3304(4) 0.060(2) Uani 1 1 d . . .
H70A H 0.8720 -0.0691 0.2943 0.091 Uiso 1 1 calc R . .
H70B H 0.8972 -0.1584 0.3076 0.091 Uiso 1 1 calc R . .
H70C H 0.9367 -0.1066 0.3401 0.091 Uiso 1 1 calc R . .
C71 C 0.8051(7) -0.1417(4) 0.4566(5) 0.063(2) Uani 1 1 d . . .
H71A H 0.8666 -0.1548 0.4603 0.095 Uiso 1 1 calc R . .
H71B H 0.8073 -0.1890 0.4322 0.095 Uiso 1 1 calc R . .
H71C H 0.7511 -0.1227 0.5088 0.095 Uiso 1 1 calc R . .
C72 C 0.8078(6) 0.0749(4) 0.6197(4) 0.0441(19) Uani 1 1 d . . .
C73 C 0.7144(6) 0.1302(5) 0.6896(4) 0.060(2) Uani 1 1 d . . .
H73A H 0.6642 0.1105 0.7009 0.090 Uiso 1 1 calc R . .
H73B H 0.6914 0.1833 0.6776 0.090 Uiso 1 1 calc R . .
H73C H 0.7278 0.1319 0.7350 0.090 Uiso 1 1 calc R . .
C74 C 0.8846(6) 0.1069(5) 0.6020(5) 0.059(2) Uani 1 1 d . . .
H74A H 0.8987 0.1086 0.6471 0.089 Uiso 1 1 calc R . .
H74B H 0.8602 0.1602 0.5907 0.089 Uiso 1 1 calc R . .
H74C H 0.9443 0.0724 0.5568 0.089 Uiso 1 1 calc R . .
C75 C 0.8455(7) -0.0062(5) 0.6398(5) 0.066(3) Uani 1 1 d . . .
H75A H 0.9044 -0.0420 0.5949 0.099 Uiso 1 1 calc R . .
H75B H 0.7955 -0.0265 0.6538 0.099 Uiso 1 1 calc R . .
H75C H 0.8608 -0.0026 0.6839 0.099 Uiso 1 1 calc R . .
C76 C 0.4346(9) 1.0527(8) 0.1777(8) 0.108(4) Uiso 1 1 d . . .
H76 H 0.4259 1.0762 0.1355 0.130 Uiso 1 1 calc R . .
C77 C 0.3734(9) 1.0881(8) 0.2498(7) 0.106(4) Uiso 1 1 d . . .
H77 H 0.3210 1.1383 0.2602 0.127 Uiso 1 1 calc R . .
C78 C 0.3858(8) 1.0510(7) 0.3127(7) 0.091(3) Uiso 1 1 d . . .
H78 H 0.3415 1.0771 0.3648 0.109 Uiso 1 1 calc R . .
C79 C 0.4610(8) 0.9782(7) 0.2990(7) 0.089(3) Uiso 1 1 d . . .
C80 C 0.5263(10) 0.9430(9) 0.2213(8) 0.119(4) Uiso 1 1 d . . .
H80 H 0.5804 0.8933 0.2080 0.143 Uiso 1 1 calc R . .
C81 C 0.5078(9) 0.9844(8) 0.1650(8) 0.107(4) Uiso 1 1 d . . .
H81 H 0.5524 0.9612 0.1123 0.129 Uiso 1 1 calc R . .
C82 C 0.4753(10) 0.9375(9) 0.3619(8) 0.136(5) Uiso 1 1 d . . .
H82A H 0.4373 0.9060 0.3763 0.204 Uiso 1 1 calc R . .
H82B H 0.4536 0.9766 0.4073 0.204 Uiso 1 1 calc R . .
H82C H 0.5445 0.9026 0.3443 0.204 Uiso 1 1 calc R . .
C83 C 0.1672(9) 0.7486(8) 0.1978(8) 0.131(5) Uiso 1 1 d . . .
H83A H 0.1266 0.8002 0.1912 0.196 Uiso 1 1 calc R . .
H83B H 0.1662 0.7532 0.2493 0.196 Uiso 1 1 calc R . .
H83C H 0.1419 0.7103 0.1928 0.196 Uiso 1 1 calc R . .
C84 C 0.2692(8) 0.7216(6) 0.1369(6) 0.082(3) Uiso 1 1 d . . .
C85 C 0.2900(8) 0.7343(7) 0.0601(6) 0.093(3) Uiso 1 1 d . . .
H85 H 0.2389 0.7610 0.0455 0.112 Uiso 1 1 calc R . .
C86 C 0.3874(9) 0.7067(7) 0.0057(7) 0.105(4) Uiso 1 1 d . . .
H86 H 0.4020 0.7131 -0.0468 0.126 Uiso 1 1 calc R . .
C87 C 0.4598(10) 0.6718(8) 0.0255(8) 0.122(4) Uiso 1 1 d . . .
H87 H 0.5255 0.6548 -0.0119 0.146 Uiso 1 1 calc R . .
C88 C 0.4387(13) 0.6605(10) 0.1007(11) 0.164(6) Uiso 1 1 d . . .
H88 H 0.4904 0.6364 0.1154 0.197 Uiso 1 1 calc R . .
C89 C 0.3450(11) 0.6832(9) 0.1548(9) 0.133(5) Uiso 1 1 d . . .
H89 H 0.3325 0.6721 0.2057 0.159 Uiso 1 1 calc R . .
C90 C -0.0388(5) 0.7932(4) 0.7034(4) 0.049(2) Uani 1 1 d . . .
H90A H 0.0083 0.8047 0.7146 0.074 Uiso 1 1 calc R . .
H90B H -0.0726 0.7707 0.7458 0.074 Uiso 1 1 calc R . .
H90C H -0.0864 0.8420 0.6986 0.074 Uiso 1 1 calc R . .
C91 C 0.3203(8) 0.2861(6) 0.7763(5) 0.168(6) Uiso 1 1 d G . .
H91 H 0.2865 0.2865 0.8301 0.202 Uiso 1 1 calc R . .
C92 C 0.2837(6) 0.2759(6) 0.7248(7) 0.191(8) Uiso 1 1 d G . .
H92 H 0.2249 0.2693 0.7433 0.229 Uiso 1 1 calc R . .
C93 C 0.3332(8) 0.2754(6) 0.6461(6) 0.142(5) Uiso 1 1 d G . .
H93 H 0.3082 0.2685 0.6109 0.170 Uiso 1 1 calc R . .
C94 C 0.4193(7) 0.2851(6) 0.6190(5) 0.126(5) Uiso 1 1 d G . .
H94 H 0.4531 0.2848 0.5653 0.151 Uiso 1 1 calc R . .
C95 C 0.4559(6) 0.2953(6) 0.6706(7) 0.159(6) Uiso 1 1 d G . .
H95 H 0.5147 0.3020 0.6521 0.190 Uiso 1 1 calc R . .
C96 C 0.4064(9) 0.2958(6) 0.7492(6) 0.143(5) Uiso 1 1 d GD . .
C97 C 0.435(3) 0.295(3) 0.8122(19) 0.52(3) Uiso 1 1 d D . .
H97A H 0.4962 0.2482 0.7994 0.773 Uiso 1 1 calc R . .
H97B H 0.3839 0.2922 0.8602 0.773 Uiso 1 1 calc R . .
H97C H 0.4435 0.3427 0.8196 0.773 Uiso 1 1 calc R . .
C98 C 0.2463(10) 0.3117(7) 0.1641(5) 0.145(5) Uiso 1 1 d G . .
H98 H 0.2312 0.3393 0.2126 0.174 Uiso 1 1 calc R . .
C99 C 0.3429(8) 0.2669(8) 0.1121(8) 0.222(9) Uiso 1 1 d G . .
H99 H 0.3938 0.2639 0.1252 0.266 Uiso 1 1 calc R . .
C100 C 0.3650(7) 0.2265(7) 0.0411(7) 0.152(6) Uiso 1 1 d G . .
H100 H 0.4310 0.1959 0.0056 0.182 Uiso 1 1 calc R . .
C101 C 0.2905(11) 0.2309(8) 0.0220(6) 0.296(13) Uiso 1 1 d G . .
H101 H 0.3056 0.2033 -0.0265 0.355 Uiso 1 1 calc R . .
C102 C 0.1939(9) 0.2757(8) 0.0740(8) 0.211(9) Uiso 1 1 d G . .
H102 H 0.1430 0.2787 0.0610 0.253 Uiso 1 1 calc R . .
C103 C 0.1719(6) 0.3161(6) 0.1450(7) 0.167(6) Uiso 1 1 d G . .
H103 H 0.1058 0.3467 0.1805 0.200 Uiso 1 1 calc R . .
C32 C 0.3113(9) 0.5240(8) -0.0169(6) 0.0617(16) Uani 0.691(7) 1 d P A 1
H32A H 0.3252 0.5672 -0.0033 0.093 Uiso 0.691(7) 1 calc PR A 1
H32B H 0.3062 0.5279 -0.0663 0.093 Uiso 0.691(7) 1 calc PR A 1
H32C H 0.3640 0.4733 -0.0219 0.093 Uiso 0.691(7) 1 calc PR A 1
C33 C 0.1376(10) 0.6121(8) 0.0539(6) 0.0617(16) Uani 0.691(7) 1 d P A 1
H33A H 0.1574 0.6517 0.0664 0.093 Uiso 0.691(7) 1 calc PR A 1
H33B H 0.0733 0.6211 0.0946 0.093 Uiso 0.691(7) 1 calc PR A 1
H33C H 0.1345 0.6163 0.0037 0.093 Uiso 0.691(7) 1 calc PR A 1
C34 C 0.1889(11) 0.4662(8) 0.0307(7) 0.0617(16) Uani 0.691(7) 1 d P A 1
H34A H 0.2395 0.4153 0.0283 0.093 Uiso 0.691(7) 1 calc PR A 1
H34B H 0.1864 0.4683 -0.0197 0.093 Uiso 0.691(7) 1 calc PR A 1
H34C H 0.1257 0.4723 0.0710 0.093 Uiso 0.691(7) 1 calc PR A 1
C33B C 0.095(2) 0.5593(18) 0.0618(14) 0.0617(16) Uani 0.309(7) 1 d P A 2
H33D H 0.0686 0.5238 0.0901 0.093 Uiso 0.309(7) 1 calc PR A 2
H33E H 0.0942 0.5577 0.0108 0.093 Uiso 0.309(7) 1 calc PR A 2
H33F H 0.0559 0.6133 0.0915 0.093 Uiso 0.309(7) 1 calc PR A 2
C34B C 0.263(2) 0.4425(17) 0.0020(15) 0.0617(16) Uani 0.309(7) 1 d P A 2
H34D H 0.2355 0.4094 0.0347 0.093 Uiso 0.309(7) 1 calc PR A 2
H34E H 0.3328 0.4210 -0.0133 0.093 Uiso 0.309(7) 1 calc PR A 2
H34F H 0.2510 0.4431 -0.0446 0.093 Uiso 0.309(7) 1 calc PR A 2
C32B C 0.242(2) 0.5832(18) 0.0106(15) 0.0617(16) Uani 0.309(7) 1 d P A 2
H32D H 0.2361 0.5829 -0.0386 0.093 Uiso 0.309(7) 1 calc PR A 2
H32E H 0.3098 0.5686 0.0001 0.093 Uiso 0.309(7) 1 calc PR A 2
H32F H 0.2009 0.6361 0.0426 0.093 Uiso 0.309(7) 1 calc PR A 2

loop_
_atom_site_aniso_label
_atom_site_aniso_U_11
_atom_site_aniso_U_22
_atom_site_aniso_U_33
_atom_site_aniso_U_23
_atom_site_aniso_U_13
_atom_site_aniso_U_12
Al1 0.0327(12) 0.0332(12) 0.0303(11) 0.0020(9) -0.0159(9) -0.0072(10)
Al2 0.0319(11) 0.0272(11) 0.0276(10) 0.0007(8) -0.0145(9) -0.0079(9)
Al3 0.0313(11) 0.0280(11) 0.0214(10) 0.0024(8) -0.0134(8) -0.0081(9)
Al4 0.0339(11) 0.0257(11) 0.0251(10) 0.0048(8) -0.0167(9) -0.0056(9)
N1 0.030(3) 0.031(3) 0.028(3) 0.002(2) -0.017(2) -0.010(3)
N2 0.032(3) 0.026(3) 0.029(3) 0.000(2) -0.018(2) -0.008(3)
N3 0.034(3) 0.026(3) 0.028(3) 0.011(2) -0.014(3) -0.009(3)
N4 0.025(3) 0.022(3) 0.019(3) 0.002(2) -0.012(2) -0.005(2)
O1 0.045(3) 0.033(3) 0.033(3) -0.005(2) -0.020(2) -0.004(2)
O2 0.036(3) 0.027(2) 0.031(2) 0.005(2) -0.021(2) -0.008(2)
O3 0.035(3) 0.024(2) 0.026(2) 0.0022(19) -0.018(2) -0.005(2)
O4 0.036(3) 0.030(3) 0.028(2) 0.003(2) -0.019(2) -0.003(2)
C1 0.048(5) 0.065(6) 0.051(5) 0.014(4) -0.029(4) -0.024(4)
C2 0.041(4) 0.042(4) 0.040(4) 0.001(3) -0.015(3) -0.013(4)
C3 0.041(4) 0.030(4) 0.029(4) -0.001(3) -0.016(3) -0.007(3)
C4 0.040(4) 0.039(4) 0.038(4) 0.001(3) -0.019(3) -0.008(4)
C5 0.042(4) 0.038(4) 0.033(4) -0.006(3) -0.012(3) -0.005(4)
C6 0.044(4) 0.040(4) 0.031(4) -0.001(3) -0.019(3) -0.009(4)
C7 0.037(4) 0.039(4) 0.036(4) -0.003(3) -0.021(3) -0.010(3)
C8 0.037(4) 0.032(4) 0.035(4) -0.003(3) -0.016(3) -0.011(3)
C9 0.027(4) 0.028(4) 0.035(4) -0.004(3) -0.016(3) -0.002(3)
C10 0.043(5) 0.035(4) 0.043(4) -0.010(4) -0.017(4) 0.008(4)
C11 0.088(7) 0.041(5) 0.063(6) 0.000(4) -0.035(5) 0.003(5)
C12 0.036(5) 0.070(7) 0.082(7) -0.003(5) -0.029(5) 0.007(4)
C13 0.045(5) 0.081(7) 0.054(5) -0.020(5) -0.017(4) 0.022(5)
C14 0.051(5) 0.055(5) 0.040(4) 0.000(4) -0.026(4) -0.009(4)
C15 0.084(7) 0.121(10) 0.052(6) -0.015(6) -0.049(6) 0.007(7)
C16 0.099(9) 0.145(12) 0.080(7) 0.057(8) -0.058(7) -0.050(8)
C17 0.139(10) 0.079(8) 0.091(8) -0.029(6) -0.084(8) 0.002(7)
C18 0.034(4) 0.026(4) 0.025(3) 0.000(3) -0.014(3) -0.008(3)
C19 0.025(4) 0.043(5) 0.040(4) 0.005(3) -0.010(3) -0.007(3)
C20 0.025(4) 0.057(5) 0.056(5) 0.022(4) -0.011(4) -0.012(4)
C21 0.041(4) 0.048(5) 0.033(4) 0.015(3) -0.016(3) -0.017(4)
C22 0.027(3) 0.024(3) 0.021(3) 0.004(3) -0.014(3) -0.002(3)
C23 0.029(4) 0.034(4) 0.018(3) -0.005(3) -0.008(3) -0.005(3)
C24 0.042(4) 0.028(4) 0.030(4) 0.006(3) -0.012(3) -0.009(3)
C25 0.034(4) 0.032(4) 0.030(4) 0.008(3) -0.015(3) -0.007(3)
C26 0.038(4) 0.026(4) 0.023(3) 0.003(3) -0.019(3) -0.006(3)
C27 0.039(4) 0.033(4) 0.032(4) 0.014(3) -0.021(3) -0.015(3)
C28 0.043(4) 0.036(4) 0.039(4) 0.006(3) -0.026(4) -0.008(3)
C29 0.055(5) 0.038(4) 0.031(4) 0.009(3) -0.027(4) -0.010(4)
C30 0.047(4) 0.036(4) 0.021(3) 0.004(3) -0.012(3) -0.006(4)
C31 0.084(4) 0.071(4) 0.041(3) 0.020(3) -0.042(3) -0.027(3)
C35 0.035(4) 0.052(5) 0.034(4) 0.011(4) -0.021(3) -0.007(4)
C36 0.057(5) 0.099(8) 0.054(5) 0.048(5) -0.033(4) -0.038(5)
C37 0.042(5) 0.094(7) 0.054(5) 0.016(5) -0.029(4) -0.022(5)
C38 0.043(5) 0.065(6) 0.046(5) -0.009(4) -0.024(4) 0.010(4)
C39 0.046(4) 0.042(4) 0.037(4) 0.010(3) -0.023(3) -0.020(4)
C40 0.051(5) 0.039(4) 0.052(5) 0.016(4) -0.032(4) -0.017(4)
C41 0.028(4) 0.035(4) 0.027(3) 0.006(3) -0.015(3) -0.013(3)
C42 0.029(4) 0.032(4) 0.022(3) 0.004(3) -0.010(3) -0.013(3)
C43 0.036(4) 0.031(4) 0.029(4) 0.004(3) -0.018(3) -0.008(3)
C44 0.042(4) 0.037(4) 0.028(4) 0.003(3) -0.017(3) -0.013(4)
C45 0.038(4) 0.040(4) 0.027(4) -0.007(3) -0.015(3) -0.007(3)
C46 0.028(4) 0.039(4) 0.029(3) 0.005(3) -0.011(3) -0.015(3)
C47 0.026(4) 0.031(4) 0.028(3) 0.005(3) -0.014(3) -0.009(3)
C48 0.037(4) 0.032(4) 0.032(4) 0.001(3) -0.015(3) -0.008(3)
C49 0.045(5) 0.030(4) 0.049(5) 0.006(4) -0.013(4) -0.004(4)
C50 0.037(4) 0.043(5) 0.048(4) 0.001(4) -0.020(4) -0.003(4)
C51 0.058(5) 0.055(5) 0.028(4) 0.006(4) -0.026(4) -0.018(4)
C52 0.066(6) 0.068(6) 0.050(5) 0.005(4) -0.040(5) -0.014(5)
C53 0.087(7) 0.074(7) 0.038(5) -0.010(4) -0.038(5) -0.007(5)
C54 0.103(7) 0.096(8) 0.034(4) 0.025(5) -0.041(5) -0.052(6)
C55 0.030(4) 0.029(4) 0.020(3) 0.003(3) -0.012(3) -0.005(3)
C56 0.041(4) 0.025(4) 0.037(4) 0.008(3) -0.022(3) -0.013(3)
C57 0.045(4) 0.029(4) 0.047(4) 0.012(3) -0.027(4) -0.018(4)
C58 0.037(4) 0.030(4) 0.036(4) 0.007(3) -0.022(3) -0.013(3)
C59 0.034(4) 0.023(3) 0.013(3) -0.002(3) -0.011(3) -0.007(3)
C60 0.031(4) 0.032(4) 0.024(3) 0.005(3) -0.015(3) -0.018(3)
C61 0.035(4) 0.023(4) 0.038(4) 0.003(3) -0.022(3) -0.007(3)
C62 0.030(4) 0.024(4) 0.037(4) 0.000(3) -0.017(3) -0.007(3)
C63 0.044(4) 0.031(4) 0.028(4) 0.002(3) -0.021(3) -0.009(3)
C64 0.035(4) 0.036(4) 0.033(4) 0.002(3) -0.016(3) -0.009(3)
C65 0.042(4) 0.025(4) 0.040(4) 0.008(3) -0.022(3) -0.006(3)
C66 0.036(4) 0.031(4) 0.029(4) 0.003(3) -0.015(3) -0.006(3)
C67 0.030(4) 0.031(4) 0.029(3) 0.006(3) -0.015(3) -0.009(3)
C68 0.057(5) 0.031(4) 0.045(4) 0.001(3) -0.030(4) -0.007(4)
C69 0.081(6) 0.038(5) 0.079(6) 0.012(4) -0.048(5) -0.029(5)
C70 0.069(6) 0.036(5) 0.051(5) -0.008(4) -0.025(5) 0.001(4)
C71 0.101(7) 0.028(4) 0.065(6) 0.009(4) -0.048(5) -0.018(5)
C72 0.061(5) 0.034(4) 0.042(4) 0.007(3) -0.037(4) -0.009(4)
C73 0.070(6) 0.055(5) 0.038(4) 0.004(4) -0.027(4) -0.008(5)
C74 0.078(6) 0.063(6) 0.058(5) 0.022(4) -0.052(5) -0.028(5)
C75 0.098(7) 0.048(5) 0.061(5) 0.015(4) -0.059(5) -0.015(5)
C90 0.056(5) 0.027(4) 0.043(4) -0.002(3) -0.019(4) 0.002(4)
C32 0.084(4) 0.071(4) 0.041(3) 0.020(3) -0.042(3) -0.027(3)
C33 0.084(4) 0.071(4) 0.041(3) 0.020(3) -0.042(3) -0.027(3)
C34 0.084(4) 0.071(4) 0.041(3) 0.020(3) -0.042(3) -0.027(3)
C33B 0.084(4) 0.071(4) 0.041(3) 0.020(3) -0.042(3) -0.027(3)
C34B 0.084(4) 0.071(4) 0.041(3) 0.020(3) -0.042(3) -0.027(3)
C32B 0.084(4) 0.071(4) 0.041(3) 0.020(3) -0.042(3) -0.027(3)

loop_
_atom_type_symbol
_atom_type_description
_atom_type_scat_dispersion_real
_atom_type_scat_dispersion_imag
_atom_type_scat_source
C C 0.0033 0.0016 'International Tables Vol C Tables 4.2.6.8 and 6.1.1.4'
H H 0.0000 0.0000 'International Tables Vol C Tables 4.2.6.8 and 6.1.1.4'
N N 0.0061 0.0033 'International Tables Vol C Tables 4.2.6.8 and 6.1.1.4'
O O 0.0106 0.0060 'International Tables Vol C Tables 4.2.6.8 and 6.1.1.4'
Al Al 0.0645 0.0514 'International Tables Vol C Tables 4.2.6.8 and 6.1.1.4'

loop_
_geom_angle_atom_site_label_1
_geom_angle_atom_site_label_2
_geom_angle_atom_site_label_3
_geom_angle
O1 Al1 O2 111.4(2)
O1 Al1 C1 116.8(3)
O2 Al1 C1 111.3(3)
O1 Al1 N1 101.7(2)
O2 Al1 N1 84.6(2)
C1 Al1 N1 126.6(3)
O1 Al1 Al2 120.64(18)
O2 Al1 Al2 41.37(14)
C1 Al1 Al2 122.3(3)
N1 Al1 Al2 44.40(15)
N2 Al2 O2 98.3(2)
N2 Al2 C2 121.6(3)
O2 Al2 C2 115.6(3)
N2 Al2 N1 112.2(2)
O2 Al2 N1 84.0(2)
C2 Al2 N1 117.1(3)
N2 Al2 Al1 102.52(18)
O2 Al2 Al1 40.96(14)
C2 Al2 Al1 134.5(2)
N1 Al2 Al1 44.28(15)
N3 Al3 O3 97.4(2)
N3 Al3 C39 123.3(3)
O3 Al3 C39 117.5(3)
N3 Al3 N4 112.8(2)
O3 Al3 N4 84.24(19)
C39 Al3 N4 113.8(3)
N3 Al3 Al4 102.94(19)
O3 Al3 Al4 40.97(13)
C39 Al3 Al4 133.0(2)
N4 Al3 Al4 44.27(15)
O4 Al4 O3 109.4(2)
O4 Al4 C40 115.8(3)
O3 Al4 C40 114.1(3)
O4 Al4 N4 101.7(2)
O3 Al4 N4 85.14(19)
C40 Al4 N4 126.3(3)
O4 Al4 Al3 118.76(18)
O3 Al4 Al3 41.52(13)
C40 Al4 Al3 125.3(2)
N4 Al4 Al3 44.64(14)
C18 N1 C9 109.5(4)
C18 N1 Al1 122.7(4)
C9 N1 Al1 105.9(4)
C18 N1 Al2 112.3(4)
C9 N1 Al2 114.4(4)
Al1 N1 Al2 91.3(2)
C59 N2 C61 115.5(5)
C59 N2 Al2 126.1(4)
C61 N2 Al2 116.5(4)
C22 N3 C24 115.6(5)
C22 N3 Al3 125.3(4)
C24 N3 Al3 117.5(4)
C55 N4 C41 111.7(4)
C55 N4 Al4 124.8(4)
C41 N4 Al4 106.2(4)
C55 N4 Al3 109.0(3)
C41 N4 Al3 112.4(4)
Al4 N4 Al3 91.1(2)
C3 O1 Al1 118.5(4)
C67 O2 Al1 132.2(4)
C67 O2 Al2 118.1(4)
Al1 O2 Al2 97.7(2)
C26 O3 Al4 134.4(4)
C26 O3 Al3 116.7(4)
Al4 O3 Al3 97.52(19)
C47 O4 Al4 119.3(4)
Al1 C1 H1A 109.5
Al1 C1 H1B 109.5
H1A C1 H1B 109.5
Al1 C1 H1C 109.5
H1A C1 H1C 109.5
H1B C1 H1C 109.5
Al2 C2 H2A 109.5
Al2 C2 H2B 109.5
H2A C2 H2B 109.5
Al2 C2 H2C 109.5
H2A C2 H2C 109.5
H2B C2 H2C 109.5
O1 C3 C8 117.4(6)
O1 C3 C4 121.5(6)
C8 C3 C4 121.1(6)
C5 C4 C3 115.8(6)
C5 C4 C10 122.5(6)
C3 C4 C10 121.7(6)
C6 C5 C4 124.6(6)
C6 C5 H5 117.7
C4 C5 H5 117.7
C5 C6 C7 117.2(6)
C5 C6 C14 119.7(6)
C7 C6 C14 123.1(6)
C6 C7 C8 120.9(6)
C6 C7 H7 119.6
C8 C7 H7 119.6
C3 C8 C7 120.2(6)
C3 C8 C9 117.7(6)
C7 C8 C9 122.1(6)
C8 C9 N1 114.1(5)
C8 C9 H9A 108.7
N1 C9 H9A 108.7
C8 C9 H9B 108.7
N1 C9 H9B 108.7
H9A C9 H9B 107.6
C4 C10 C13 111.9(6)
C4 C10 C12 110.9(6)
C13 C10 C12 107.8(7)
C4 C10 C11 108.6(6)
C13 C10 C11 106.9(7)
C12 C10 C11 110.6(7)
C10 C11 H11A 109.5
C10 C11 H11B 109.5
H11A C11 H11B 109.5
C10 C11 H11C 109.5
H11A C11 H11C 109.5
H11B C11 H11C 109.5
C10 C12 H12A 109.5
C10 C12 H12B 109.5
H12A C12 H12B 109.5
C10 C12 H12C 109.5
H12A C12 H12C 109.5
H12B C12 H12C 109.5
C10 C13 H13A 109.5
C10 C13 H13B 109.5
H13A C13 H13B 109.5
C10 C13 H13C 109.5
H13A C13 H13C 109.5
H13B C13 H13C 109.5
C15 C14 C17 109.6(8)
C15 C14 C6 113.5(6)
C17 C14 C6 110.5(7)
C15 C14 C16 108.3(8)
C17 C14 C16 106.2(8)
C6 C14 C16 108.3(7)
C14 C15 H15A 109.5
C14 C15 H15B 109.5
H15A C15 H15B 109.5
C14 C15 H15C 109.5
H15A C15 H15C 109.5
H15B C15 H15C 109.5
C14 C16 H16A 109.5
C14 C16 H16B 109.5
H16A C16 H16B 109.5
C14 C16 H16C 109.5
H16A C16 H16C 109.5
H16B C16 H16C 109.5
C14 C17 H17A 109.5
C14 C17 H17B 109.5
H17A C17 H17B 109.5
C14 C17 H17C 109.5
H17A C17 H17C 109.5
H17B C17 H17C 109.5
C19 C18 C23 118.8(6)
C19 C18 N1 122.2(6)
C23 C18 N1 119.0(5)
C18 C19 C20 118.8(6)
C18 C19 H19 120.6
C20 C19 H19 120.6
C21 C20 C19 122.5(7)
C21 C20 H20 118.7
C19 C20 H20 118.7
C20 C21 C22 120.0(7)
C20 C21 H21 120.0
C22 C21 H21 120.0
C23 C22 N3 119.2(5)
C23 C22 C21 117.5(6)
N3 C22 C21 123.3(6)
C22 C23 C18 122.4(6)
C22 C23 H23 118.8
C18 C23 H23 118.8
N3 C24 C25 112.8(5)
N3 C24 H24A 109.0
C25 C24 H24A 109.0
N3 C24 H24B 109.0
C25 C24 H24B 109.0
H24A C24 H24B 107.8
C26 C25 C30 118.5(6)
C26 C25 C24 122.7(6)
C30 C25 C24 118.8(6)
C25 C26 C27 123.5(6)
C25 C26 O3 115.5(5)
C27 C26 O3 121.0(5)
C26 C27 C28 115.2(6)
C26 C27 C35 124.9(5)
C28 C27 C35 119.9(6)
C29 C28 C27 123.5(6)
C29 C28 H28 118.2
C27 C28 H28 118.2
C30 C29 C28 117.7(6)
C30 C29 C31 122.3(7)
C28 C29 C31 119.9(7)
C29 C30 C25 121.5(6)
C29 C30 H30 119.2
C25 C30 H30 119.2
C32B C31 C34 136.0(13)
C32B C31 C33 59.5(14)
C34 C31 C33 113.9(9)
C32B C31 C29 113.7(12)
C34 C31 C29 109.4(7)
C33 C31 C29 108.7(7)
C32B C31 C34B 115.9(17)
C34 C31 C34B 38.6(11)
C33 C31 C34B 140.7(11)
C29 C31 C34B 108.0(10)
C32B C31 C32 45.6(13)
C34 C31 C32 110.6(9)
C33 C31 C32 104.0(9)
C29 C31 C32 110.0(7)
C34B C31 C32 75.8(13)
C32B C31 C33B 105.1(16)
C34 C31 C33B 65.6(12)
C33 C31 C33B 50.9(11)
C29 C31 C33B 111.3(10)
C34B C31 C33B 102.1(16)
C32 C31 C33B 137.0(10)
C38 C35 C27 108.5(6)
C38 C35 C36 110.2(6)
C27 C35 C36 112.4(6)
C38 C35 C37 106.7(6)
C27 C35 C37 112.8(6)
C36 C35 C37 106.0(6)
C35 C36 H36A 109.5
C35 C36 H36B 109.5
H36A C36 H36B 109.5
C35 C36 H36C 109.5
H36A C36 H36C 109.5
H36B C36 H36C 109.5
C35 C37 H37A 109.5
C35 C37 H37B 109.5
H37A C37 H37B 109.5
C35 C37 H37C 109.5
H37A C37 H37C 109.5
H37B C37 H37C 109.5
C35 C38 H38A 109.5
C35 C38 H38B 109.5
H38A C38 H38B 109.5
C35 C38 H38C 109.5
H38A C38 H38C 109.5
H38B C38 H38C 109.5
Al3 C39 H39A 109.5
Al3 C39 H39B 109.5
H39A C39 H39B 109.5
Al3 C39 H39C 109.5
H39A C39 H39C 109.5
H39B C39 H39C 109.5
Al4 C40 H40A 109.5
Al4 C40 H40B 109.5
H40A C40 H40B 109.5
Al4 C40 H40C 109.5
H40A C40 H40C 109.5
H40B C40 H40C 109.5
C42 C41 N4 114.5(5)
C42 C41 H41A 108.6
N4 C41 H41A 108.6
C42 C41 H41B 108.6
N4 C41 H41B 108.6
H41A C41 H41B 107.6
C43 C42 C47 120.2(6)
C43 C42 C41 121.8(6)
C47 C42 C41 117.5(5)
C42 C43 C44 120.4(6)
C42 C43 H43 119.8
C44 C43 H43 119.8
C45 C44 C43 117.9(6)
C45 C44 C51 122.0(6)
C43 C44 C51 119.9(6)
C44 C45 C46 124.7(6)
C44 C45 H45 117.6
C46 C45 H45 117.6
C45 C46 C47 115.3(6)
C45 C46 C48 122.1(6)
C47 C46 C48 122.6(5)
O4 C47 C42 117.6(5)
O4 C47 C46 120.9(5)
C42 C47 C46 121.5(5)
C46 C48 C49 110.7(5)
C46 C48 C90 112.3(5)
C49 C48 C90 107.9(6)
C46 C48 C50 109.1(6)
C49 C48 C50 110.0(6)
C90 C48 C50 106.8(6)
C48 C49 H49A 109.5
C48 C49 H49B 109.5
H49A C49 H49B 109.5
C48 C49 H49C 109.5
H49A C49 H49C 109.5
H49B C49 H49C 109.5
C48 C50 H50A 109.5
C48 C50 H50B 109.5
H50A C50 H50B 109.5
C48 C50 H50C 109.5
H50A C50 H50C 109.5
H50B C50 H50C 109.5
C54 C51 C53 110.0(7)
C54 C51 C52 108.3(7)
C53 C51 C52 107.7(7)
C54 C51 C44 108.5(6)
C53 C51 C44 111.7(6)
C52 C51 C44 110.6(6)
C51 C52 H52A 109.5
C51 C52 H52B 109.5
H52A C52 H52B 109.5
C51 C52 H52C 109.5
H52A C52 H52C 109.5
H52B C52 H52C 109.5
C51 C53 H53A 109.5
C51 C53 H53B 109.5
H53A C53 H53B 109.5
C51 C53 H53C 109.5
H53A C53 H53C 109.5
H53B C53 H53C 109.5
C51 C54 H54A 109.5
C51 C54 H54B 109.5
H54A C54 H54B 109.5
C51 C54 H54C 109.5
H54A C54 H54C 109.5
H54B C54 H54C 109.5
C56 C55 C60 120.4(6)
C56 C55 N4 120.8(6)
C60 C55 N4 118.7(6)
C55 C56 C57 117.7(6)
C55 C56 H56 121.2
C57 C56 H56 121.2
C58 C57 C56 122.0(6)
C58 C57 H57 119.0
C56 C57 H57 119.0
C57 C58 C59 120.9(6)
C57 C58 H58 119.5
C59 C58 H58 119.5
N2 C59 C58 124.1(6)
N2 C59 C60 119.7(6)
C58 C59 C60 116.2(6)
C55 C60 C59 122.8(6)
C55 C60 H60 118.6
C59 C60 H60 118.6
N2 C61 C62 115.1(5)
N2 C61 H61A 108.5
C62 C61 H61A 108.5
N2 C61 H61B 108.5
C62 C61 H61B 108.5
H61A C61 H61B 107.5
C63 C62 C67 118.4(6)
C63 C62 C61 119.0(6)
C67 C62 C61 122.5(6)
C62 C63 C64 122.1(6)
C62 C63 H63 119.0
C64 C63 H63 119.0
C63 C64 C65 117.5(6)
C63 C64 C72 120.7(6)
C65 C64 C72 121.8(6)
C64 C65 C66 123.3(6)
C64 C65 H65 118.4
C66 C65 H65 118.4
C67 C66 C65 115.6(6)
C67 C66 C68 124.2(6)
C65 C66 C68 120.1(6)
C62 C67 C66 123.1(6)
C62 C67 O2 115.2(5)
C66 C67 O2 121.7(6)
C70 C68 C66 109.1(6)
C70 C68 C71 107.1(6)
C66 C68 C71 112.1(6)
C70 C68 C69 109.7(6)
C66 C68 C69 112.4(6)
C71 C68 C69 106.3(7)
C68 C69 H69A 109.5
C68 C69 H69B 109.5
H69A C69 H69B 109.5
C68 C69 H69C 109.5
H69A C69 H69C 109.5
H69B C69 H69C 109.5
C68 C70 H70A 109.5
C68 C70 H70B 109.5
H70A C70 H70B 109.5
C68 C70 H70C 109.5
H70A C70 H70C 109.5
H70B C70 H70C 109.5
C68 C71 H71A 109.5
C68 C71 H71B 109.5
H71A C71 H71B 109.5
C68 C71 H71C 109.5
H71A C71 H71C 109.5
H71B C71 H71C 109.5
C75 C72 C74 108.5(6)
C75 C72 C73 109.2(7)
C74 C72 C73 108.9(7)
C75 C72 C64 112.8(6)
C74 C72 C64 108.8(6)
C73 C72 C64 108.6(6)
C72 C73 H73A 109.5
C72 C73 H73B 109.5
H73A C73 H73B 109.5
C72 C73 H73C 109.5
H73A C73 H73C 109.5
H73B C73 H73C 109.5
C72 C74 H74A 109.5
C72 C74 H74B 109.5
H74A C74 H74B 109.5
C72 C74 H74C 109.5
H74A C74 H74C 109.5
H74B C74 H74C 109.5
C72 C75 H75A 109.5
C72 C75 H75B 109.5
H75A C75 H75B 109.5
C72 C75 H75C 109.5
H75A C75 H75C 109.5
H75B C75 H75C 109.5
C77 C76 C81 118.8(14)
C77 C76 H76 120.6
C81 C76 H76 120.6
C76 C77 C78 119.9(13)
C76 C77 H77 120.0
C78 C77 H77 120.0
C79 C78 C77 120.9(11)
C79 C78 H78 119.5
C77 C78 H78 119.5
C78 C79 C80 117.6(11)
C78 C79 C82 122.7(11)
C80 C79 C82 119.8(12)
C81 C80 C79 116.6(13)
C81 C80 H80 121.7
C79 C80 H80 121.7
C76 C81 C80 126.0(14)
C76 C81 H81 117.0
C80 C81 H81 117.0
C79 C82 H82A 109.5
C79 C82 H82B 109.5
H82A C82 H82B 109.5
C79 C82 H82C 109.5
H82A C82 H82C 109.5
H82B C82 H82C 109.5
C84 C83 H83A 109.5
C84 C83 H83B 109.5
H83A C83 H83B 109.5
C84 C83 H83C 109.5
H83A C83 H83C 109.5
H83B C83 H83C 109.5
C89 C84 C85 118.3(11)
C89 C84 C83 120.0(12)
C85 C84 C83 121.8(10)
C86 C85 C84 118.8(11)
C86 C85 H85 120.6
C84 C85 H85 120.6
C87 C86 C85 121.6(13)
C87 C86 H86 119.2
C85 C86 H86 119.2
C86 C87 C88 119.2(15)
C86 C87 H87 120.4
C88 C87 H87 120.4
C89 C88 C87 121.2(17)
C89 C88 H88 119.4
C87 C88 H88 119.4
C84 C89 C88 120.9(15)
C84 C89 H89 119.5
C88 C89 H89 119.5
C48 C90 H90A 109.5
C48 C90 H90B 109.5
H90A C90 H90B 109.5
C48 C90 H90C 109.5
H90A C90 H90C 109.5
H90B C90 H90C 109.5
C92 C91 C96 120.0
C92 C91 H91 120.0
C96 C91 H91 120.0
C91 C92 C93 120.0
C91 C92 H92 120.0
C93 C92 H92 120.0
C92 C93 C94 120.0
C92 C93 H93 120.0
C94 C93 H93 120.0
C95 C94 C93 120.0
C95 C94 H94 120.0
C93 C94 H94 120.0
C96 C95 C94 120.0
C96 C95 H95 120.0
C94 C95 H95 120.0
C95 C96 C91 120.0
C95 C96 C97 131(2)
C91 C96 C97 109(2)
C96 C97 H97A 109.6
C96 C97 H97B 109.6
H97A C97 H97B 109.4
C96 C97 H97C 109.5
H97A C97 H97C 109.4
H97B C97 H97C 109.4
C99 C98 C103 120.0
C99 C98 H98 120.0
C103 C98 H98 120.0
C98 C99 C100 120.0
C98 C99 H99 120.0
C100 C99 H99 120.0
C101 C100 C99 120.0
C101 C100 H100 120.0
C99 C100 H100 120.0
C102 C101 C100 120.0
C102 C101 H101 120.0
C100 C101 H101 120.0
C101 C102 C103 120.0
C101 C102 H102 120.0
C103 C102 H102 120.0
C102 C103 C98 120.0
C102 C103 H103 120.0
C98 C103 H103 120.0
C31 C32 H32A 109.5
C31 C32 H32B 109.5
H32A C32 H32B 109.5
C31 C32 H32C 109.5
H32A C32 H32C 109.5
H32B C32 H32C 109.5
C31 C33 H33A 109.5
C31 C33 H33B 109.5
H33A C33 H33B 109.5
C31 C33 H33C 109.5
H33A C33 H33C 109.5
H33B C33 H33C 109.5
C31 C34 H34A 109.5
C31 C34 H34B 109.5
H34A C34 H34B 109.5
C31 C34 H34C 109.5
H34A C34 H34C 109.5
H34B C34 H34C 109.5
C31 C33B H33D 109.5
C31 C33B H33E 109.5
H33D C33B H33E 109.5
C31 C33B H33F 109.5
H33D C33B H33F 109.5
H33E C33B H33F 109.5
C31 C34B H34D 109.5
C31 C34B H34E 109.5
H34D C34B H34E 109.5
C31 C34B H34F 109.5
H34D C34B H34F 109.5
H34E C34B H34F 109.5
C31 C32B H32D 109.5
C31 C32B H32E 109.5
H32D C32B H32E 109.5
C31 C32B H32F 109.5
H32D C32B H32F 109.5
H32E C32B H32F 109.5

loop_
_geom_bond_atom_site_label_1
_geom_bond_atom_site_label_2
_geom_bond_distance
Al1 O1 1.740(5)
Al1 O2 1.844(5)
Al1 C1 1.943(7)
Al1 N1 1.946(5)
Al1 Al2 2.787(3)
Al2 N2 1.837(5)
Al2 O2 1.859(4)
Al2 C2 1.923(7)
Al2 N1 1.950(5)
Al3 N3 1.835(5)
Al3 O3 1.863(4)
Al3 C39 1.934(7)
Al3 N4 1.958(5)
Al3 Al4 2.786(3)
Al4 O4 1.731(4)
Al4 O3 1.843(4)
Al4 C40 1.929(7)
Al4 N4 1.946(5)
N1 C18 1.462(8)
N1 C9 1.524(8)
N2 C59 1.394(8)
N2 C61 1.481(7)
N3 C22 1.397(7)
N3 C24 1.480(8)
N4 C55 1.476(7)
N4 C41 1.524(7)
O1 C3 1.381(7)
O2 C67 1.418(7)
O3 C26 1.427(7)
O4 C47 1.379(7)
C1 H1A 0.9800
C1 H1B 0.9800
C1 H1C 0.9800
C2 H2A 0.9800
C2 H2B 0.9800
C2 H2C 0.9800
C3 C8 1.392(9)
C3 C4 1.407(9)
C4 C5 1.405(9)
C4 C10 1.525(9)
C5 C6 1.386(9)
C5 H5 0.9500
C6 C7 1.389(9)
C6 C14 1.541(9)
C7 C8 1.395(9)
C7 H7 0.9500
C8 C9 1.507(9)
C9 H9A 0.9900
C9 H9B 0.9900
C10 C13 1.530(10)
C10 C12 1.532(11)
C10 C11 1.543(11)
C11 H11A 0.9800
C11 H11B 0.9800
C11 H11C 0.9800
C12 H12A 0.9800
C12 H12B 0.9800
C12 H12C 0.9800
C13 H13A 0.9800
C13 H13B 0.9800
C13 H13C 0.9800
C14 C15 1.479(11)
C14 C17 1.526(12)
C14 C16 1.541(12)
C15 H15A 0.9800
C15 H15B 0.9800
C15 H15C 0.9800
C16 H16A 0.9800
C16 H16B 0.9800
C16 H16C 0.9800
C17 H17A 0.9800
C17 H17B 0.9800
C17 H17C 0.9800
C18 C19 1.379(9)
C18 C23 1.409(8)
C19 C20 1.390(10)
C19 H19 0.9500
C20 C21 1.365(9)
C20 H20 0.9500
C21 C22 1.407(9)
C21 H21 0.9500
C22 C23 1.385(9)
C23 H23 0.9500
C24 C25 1.517(9)
C24 H24A 0.9900
C24 H24B 0.9900
C25 C26 1.374(9)
C25 C30 1.407(8)
C26 C27 1.403(8)
C27 C28 1.408(9)
C27 C35 1.519(9)
C28 C29 1.402(9)
C28 H28 0.9500
C29 C30 1.375(9)
C29 C31 1.549(9)
C30 H30 0.9500
C31 C32B 1.37(3)
C31 C34 1.460(15)
C31 C33 1.523(14)
C31 C34B 1.59(3)
C31 C32 1.589(15)
C31 C33B 1.69(3)
C35 C38 1.514(11)
C35 C36 1.534(10)
C35 C37 1.538(9)
C36 H36A 0.9800
C36 H36B 0.9800
C36 H36C 0.9800
C37 H37A 0.9800
C37 H37B 0.9800
C37 H37C 0.9800
C38 H38A 0.9800
C38 H38B 0.9800
C38 H38C 0.9800
C39 H39A 0.9800
C39 H39B 0.9800
C39 H39C 0.9800
C40 H40A 0.9800
C40 H40B 0.9800
C40 H40C 0.9800
C41 C42 1.513(8)
C41 H41A 0.9900
C41 H41B 0.9900
C42 C43 1.388(8)
C42 C47 1.393(8)
C43 C44 1.397(9)
C43 H43 0.9500
C44 C45 1.373(9)
C44 C51 1.547(9)
C45 C46 1.406(9)
C45 H45 0.9500
C46 C47 1.415(9)
C46 C48 1.522(9)
C48 C49 1.524(9)
C48 C90 1.539(9)
C48 C50 1.540(9)
C49 H49A 0.9800
C49 H49B 0.9800
C49 H49C 0.9800
C50 H50A 0.9800
C50 H50B 0.9800
C50 H50C 0.9800
C51 C54 1.510(11)
C51 C53 1.520(11)
C51 C52 1.524(10)
C52 H52A 0.9800
C52 H52B 0.9800
C52 H52C 0.9800
C53 H53A 0.9800
C53 H53B 0.9800
C53 H53C 0.9800
C54 H54A 0.9800
C54 H54B 0.9800
C54 H54C 0.9800
C55 C56 1.374(9)
C55 C60 1.377(9)
C56 C57 1.395(9)
C56 H56 0.9500
C57 C58 1.373(9)
C57 H57 0.9500
C58 C59 1.397(9)
C58 H58 0.9500
C59 C60 1.398(8)
C60 H60 0.9500
C61 C62 1.506(9)
C61 H61A 0.9900
C61 H61B 0.9900
C62 C63 1.384(8)
C62 C67 1.400(9)
C63 C64 1.398(9)
C63 H63 0.9500
C64 C65 1.402(9)
C64 C72 1.534(9)
C65 C66 1.417(9)
C65 H65 0.9500
C66 C67 1.402(9)
C66 C68 1.530(9)
C68 C70 1.526(10)
C68 C71 1.544(10)
C68 C69 1.554(10)
C69 H69A 0.9800
C69 H69B 0.9800
C69 H69C 0.9800
C70 H70A 0.9800
C70 H70B 0.9800
C70 H70C 0.9800
C71 H71A 0.9800
C71 H71B 0.9800
C71 H71C 0.9800
C72 C75 1.512(10)
C72 C74 1.524(11)
C72 C73 1.534(10)
C73 H73A 0.9800
C73 H73B 0.9800
C73 H73C 0.9800
C74 H74A 0.9800
C74 H74B 0.9800
C74 H74C 0.9800
C75 H75A 0.9800
C75 H75B 0.9800
C75 H75C 0.9800
C76 C77 1.312(15)
C76 C81 1.312(15)
C76 H76 0.9500
C77 C78 1.430(14)
C77 H77 0.9500
C78 C79 1.376(14)
C78 H78 0.9500
C79 C80 1.401(15)
C79 C82 1.471(15)
C80 C81 1.386(16)
C80 H80 0.9500
C81 H81 0.9500
C82 H82A 0.9800
C82 H82B 0.9800
C82 H82C 0.9800
C83 C84 1.490(14)
C83 H83A 0.9800
C83 H83B 0.9800
C83 H83C 0.9800
C84 C89 1.359(15)
C84 C85 1.406(13)
C85 C86 1.399(14)
C85 H85 0.9500
C86 C87 1.325(15)
C86 H86 0.9500
C87 C88 1.371(18)
C87 H87 0.9500
C88 C89 1.362(18)
C88 H88 0.9500
C89 H89 0.9500
C90 H90A 0.9800
C90 H90B 0.9800
C90 H90C 0.9800
C91 C92 1.3900
C91 C96 1.3900
C91 H91 0.9500
C92 C93 1.3900
C92 H92 0.9500
C93 C94 1.3900
C93 H93 0.9500
C94 C95 1.3900
C94 H94 0.9500
C95 C96 1.3900
C95 H95 0.9500
C96 C97 1.452(18)
C97 H97A 0.9809
C97 H97B 0.9809
C97 H97C 0.9809
C98 C99 1.3900
C98 C103 1.3900
C98 H98 0.9500
C99 C100 1.3900
C99 H99 0.9500
C100 C101 1.3900
C100 H100 0.9500
C101 C102 1.3900
C101 H101 0.9500
C102 C103 1.3900
C102 H102 0.9500
C103 H103 0.9500
C32 H32A 0.9800
C32 H32B 0.9800
C32 H32C 0.9800
C33 H33A 0.9800
C33 H33B 0.9800
C33 H33C 0.9800
C34 H34A 0.9800
C34 H34B 0.9800
C34 H34C 0.9800
C33B H33D 0.9800
C33B H33E 0.9800
C33B H33F 0.9800
C34B H34D 0.9800
C34B H34E 0.9800
C34B H34F 0.9800
C32B H32D 0.9800
C32B H32E 0.9800
C32B H32F 0.9800
